data_7234634
loop_
_publ_author_name
'Abdelhamid Ghodbane'
'W. Brett Fellows'
'John R. Bright'
'Debashree Ghosh'
'Nathalie Saffon'
'Laren M. Tolbert'
'Suzanne Fery-Forgues'
'Kyril M. Solntsev'

_publ_section_title
;
 Effects of the benzoxazole group on green fluorescent protein chromophore
 crystal structure and solid state photophysics
;
_journal_name_full 'Journal of Materials Chemistry C'
_journal_page_first 2793
_journal_page_last 2801
_journal_paper_doi 10.1039/C5TC03776J
_journal_volume 4
_journal_year 2016
_chemical_formula_sum 'C30 H37 N3 O2'
_chemical_formula_weight 471.63
_space_group_IT_number 14
_space_group_name_Hall '-P 2ybc'
_space_group_name_H-M_alt 'P 1 21/c 1'
_symmetry_cell_setting monoclinic
_symmetry_space_group_name_H-M 'P 1 21/c 1'
_atom_sites_solution_hydrogens geom
_atom_sites_solution_primary direct
_atom_sites_solution_secondary difmap
_cell_angle_alpha 90.00
_cell_angle_beta 98.0030(10)
_cell_angle_gamma 90.00
_cell_formula_units_Z 4
_cell_length_a 25.4404(9)
_cell_length_b 7.3304(3)
_cell_length_c 13.9803(4)
_cell_measurement_reflns_used 6567
_cell_measurement_temperature 193(2)
_cell_measurement_theta_max 27.97
_cell_measurement_theta_min 2.94
_cell_volume 2581.77(16)
_computing_cell_refinement 'Bruker SAINT'
_computing_data_collection 'Bruker APEX2'
_computing_data_reduction 'Bruker SAINT'
_computing_molecular_graphics 'Bruker SHELXTL'
_computing_publication_material 'Bruker SHELXTL'
_computing_structure_refinement 'SHELXL-97 (Sheldrick, 2008)'
_computing_structure_solution 'SHELXS-97 (Sheldrick, 2008)'
_diffrn_ambient_temperature 193(2)
_diffrn_measured_fraction_theta_full 0.991
_diffrn_measured_fraction_theta_max 0.991
_diffrn_measurement_device_type 'Bruker kappa APEX-II CCD Quazar'
_diffrn_measurement_method 'phi and omega scans'
_diffrn_radiation_monochromator 'multilayer optics'
_diffrn_radiation_source micro-focus
_diffrn_radiation_type MoK\a
_diffrn_radiation_wavelength 0.71073
_diffrn_reflns_av_R_equivalents 0.0432
_diffrn_reflns_av_sigmaI/netI 0.0351
_diffrn_reflns_limit_h_max 31
_diffrn_reflns_limit_h_min -31
_diffrn_reflns_limit_k_max 8
_diffrn_reflns_limit_k_min -8
_diffrn_reflns_limit_l_max 17
_diffrn_reflns_limit_l_min -15
_diffrn_reflns_number 31912
_diffrn_reflns_theta_full 25.68
_diffrn_reflns_theta_max 25.68
_diffrn_reflns_theta_min 5.19
_exptl_absorpt_coefficient_mu 0.076
_exptl_absorpt_correction_T_max 0.9962
_exptl_absorpt_correction_T_min 0.9790
_exptl_absorpt_correction_type multi-scan
_exptl_absorpt_process_details 'SADABS (Bruker-AXS)'
_exptl_crystal_colour orange
_exptl_crystal_density_diffrn 1.213
_exptl_crystal_density_method 'not measured'
_exptl_crystal_description plate
_exptl_crystal_F_000 1016
_exptl_crystal_size_max 0.28
_exptl_crystal_size_mid 0.18
_exptl_crystal_size_min 0.05
_refine_diff_density_max 0.154
_refine_diff_density_min -0.169
_refine_diff_density_rms 0.034
_refine_ls_extinction_method none
_refine_ls_goodness_of_fit_ref 1.034
_refine_ls_hydrogen_treatment constr
_refine_ls_matrix_type full
_refine_ls_number_parameters 319
_refine_ls_number_reflns 4855
_refine_ls_number_restraints 12
_refine_ls_restrained_S_all 1.032
_refine_ls_R_factor_all 0.0681
_refine_ls_R_factor_gt 0.0396
_refine_ls_shift/su_max 0.001
_refine_ls_shift/su_mean 0.000
_refine_ls_structure_factor_coef Fsqd
_refine_ls_weighting_details 'calc w=1/[\s^2^(Fo^2^)+(0.0410P)^2^+0.4216P] where P=(Fo^2^+2Fc^2^)/3'
_refine_ls_weighting_scheme calc
_refine_ls_wR_factor_gt 0.0854
_refine_ls_wR_factor_ref 0.0961
_reflns_number_gt 3435
_reflns_number_total 4855
_reflns_threshold_expression >2sigma(I)
_cod_data_source_file J-Mater-Chem-C-2016-4-2793.cif
_cod_data_source_block 4
_cod_depositor_comments
;
The following automatic conversions were performed:

data item '_symmetry_cell_setting' value 'Monoclinic' was changed to
'monoclinic' in accordance with the built-in table derived from the
CIF Core dictionary named 'cif_core.dic' version 2.4.5 last updated
on 2014-11-21.

Automatic conversion script
Id: cif_fix_values 6909 2019-04-08 15:41:33Z antanas 
;
_cod_original_sg_symbol_H-M P2(1)/c
_cod_database_code 7234634

loop_
_symmetry_equiv_pos_as_xyz
'x, y, z'
'-x, y+1/2, -z+1/2'
'-x, -y, -z'
'x, -y-1/2, z-1/2'

loop_
_atom_site_label
_atom_site_type_symbol
_atom_site_fract_x
_atom_site_fract_y
_atom_site_fract_z
_atom_site_U_iso_or_equiv
_atom_site_adp_type
_atom_site_occupancy
_atom_site_symmetry_multiplicity
_atom_site_calc_flag
_atom_site_refinement_flags
_atom_site_disorder_assembly
_atom_site_disorder_group
O1 O 0.14119(4) 0.65425(15) 0.71607(7) 0.0382(4) Uani 0.846(13) 1 d PU A 1
N1 N 0.18590(4) 0.65262(16) 0.86650(9) 0.0354(4) Uani 0.846(13) 1 d PU A 1
O1' O 0.18590(4) 0.65262(16) 0.86650(9) 0.0354(4) Uani 0.154(13) 1 d PU A 2
N1' N 0.14119(4) 0.65425(15) 0.71607(7) 0.0382(4) Uani 0.154(13) 1 d PU A 2
O2 O 0.46733(4) 0.79146(16) 0.48391(7) 0.0436(3) Uani 1 1 d . . .
N2 N 0.45057(4) 0.74119(17) 0.72940(8) 0.0340(3) Uani 1 1 d . A .
N3 N 0.51605(4) 0.78253(17) 0.63740(8) 0.0308(3) Uani 1 1 d . A .
C1 C 0.18889(5) 0.6591(2) 0.77464(12) 0.0349(4) Uani 1 1 d . . .
C2 C 0.10415(5) 0.6446(2) 0.77946(11) 0.0349(4) Uani 1 1 d . . .
C3 C 0.13147(5) 0.64372(19) 0.87226(11) 0.0328(3) Uani 1 1 d . A .
C4 C 0.10417(6) 0.6364(2) 0.95135(12) 0.0399(4) Uani 1 1 d . . .
H4 H 0.1222 0.6344 1.0156 0.048 Uiso 1 1 calc R A .
C5 C 0.04948(6) 0.6321(2) 0.93221(12) 0.0446(4) Uani 1 1 d . A .
H5 H 0.0295 0.6289 0.9847 0.053 Uiso 1 1 calc R . .
C6 C 0.02281(6) 0.6323(2) 0.83853(13) 0.0489(4) Uani 1 1 d . . .
H6 H -0.0149 0.6282 0.8287 0.059 Uiso 1 1 calc R A .
C7 C 0.04974(6) 0.6383(2) 0.75930(13) 0.0465(4) Uani 1 1 d . A .
H7 H 0.0318 0.6381 0.6950 0.056 Uiso 1 1 calc R . .
C8 C 0.23679(5) 0.67376(19) 0.72900(10) 0.0307(3) Uani 1 1 d . A .
C9 C 0.23402(5) 0.6858(2) 0.62917(10) 0.0336(4) Uani 1 1 d . . .
H9 H 0.2006 0.6801 0.5895 0.040 Uiso 1 1 calc R A .
C10 C 0.27969(5) 0.7061(2) 0.58779(10) 0.0327(3) Uani 1 1 d . A .
H10 H 0.2772 0.7144 0.5195 0.039 Uiso 1 1 calc R . .
C11 C 0.32969(5) 0.71464(19) 0.64385(10) 0.0285(3) Uani 1 1 d . . .
C12 C 0.33220(5) 0.70082(19) 0.74442(10) 0.0305(3) Uani 1 1 d . A .
H12 H 0.3656 0.7057 0.7842 0.037 Uiso 1 1 calc R . .
C13 C 0.28640(5) 0.6802(2) 0.78601(10) 0.0318(3) Uani 1 1 d . . .
H13 H 0.2887 0.6702 0.8542 0.038 Uiso 1 1 calc R A .
C14 C 0.37600(5) 0.73883(19) 0.59504(10) 0.0308(3) Uani 1 1 d . A .
H14 H 0.3688 0.7480 0.5267 0.037 Uiso 1 1 calc R . .
C15 C 0.42762(5) 0.7502(2) 0.63253(9) 0.0298(3) Uani 1 1 d . . .
C16 C 0.47030(5) 0.7767(2) 0.57115(10) 0.0312(3) Uani 1 1 d . A .
C17 C 0.50137(5) 0.7603(2) 0.72868(10) 0.0317(3) Uani 1 1 d . . .
C18 C 0.54172(6) 0.7591(2) 0.81599(10) 0.0418(4) Uani 1 1 d . A .
H18A H 0.5240 0.7528 0.8738 0.063 Uiso 1 1 calc R . .
H18B H 0.5630 0.8709 0.8178 0.063 Uiso 1 1 calc R . .
H18C H 0.5649 0.6529 0.8141 0.063 Uiso 1 1 calc R . .
C19 C 0.56929(5) 0.8127(2) 0.61283(11) 0.0338(4) Uani 1 1 d . . .
H19A H 0.5888 0.8948 0.6616 0.041 Uiso 1 1 calc R A .
H19B H 0.5663 0.8751 0.5495 0.041 Uiso 1 1 calc R . .
C20 C 0.60084(6) 0.6392(2) 0.60800(11) 0.0378(4) Uani 1 1 d . A .
H20A H 0.5829 0.5609 0.5557 0.045 Uiso 1 1 calc R . .
H20B H 0.6017 0.5720 0.6697 0.045 Uiso 1 1 calc R . .
C21 C 0.65763(6) 0.6761(2) 0.58947(10) 0.0386(4) Uani 1 1 d . . .
H21A H 0.6736 0.7677 0.6369 0.046 Uiso 1 1 calc R A .
H21B H 0.6784 0.5621 0.6014 0.046 Uiso 1 1 calc R . .
C22 C 0.66323(5) 0.7438(2) 0.48885(10) 0.0333(3) Uani 1 1 d . A .
H22A H 0.6438 0.8605 0.4774 0.040 Uiso 1 1 calc R . .
H22B H 0.6464 0.6545 0.4410 0.040 Uiso 1 1 calc R . .
C23 C 0.72064(5) 0.7728(2) 0.47243(10) 0.0341(4) Uani 1 1 d . . .
H23A H 0.7348 0.8816 0.5092 0.041 Uiso 1 1 calc R A .
H23B H 0.7419 0.6663 0.4984 0.041 Uiso 1 1 calc R . .
C24 C 0.72754(5) 0.7983(2) 0.36717(10) 0.0326(3) Uani 1 1 d . A .
H24A H 0.7080 0.9090 0.3422 0.039 Uiso 1 1 calc R . .
H24B H 0.7115 0.6927 0.3296 0.039 Uiso 1 1 calc R . .
C25 C 0.78534(5) 0.8165(2) 0.35088(10) 0.0339(4) Uani 1 1 d . . .
H25A H 0.8008 0.9257 0.3859 0.041 Uiso 1 1 calc R A .
H25B H 0.8052 0.7087 0.3791 0.041 Uiso 1 1 calc R . .
C26 C 0.79305(5) 0.8328(2) 0.24531(10) 0.0331(3) Uani 1 1 d . A .
H26A H 0.7771 0.7247 0.2101 0.040 Uiso 1 1 calc R . .
H26B H 0.7737 0.9418 0.2175 0.040 Uiso 1 1 calc R . .
C27 C 0.85070(5) 0.8477(2) 0.22875(10) 0.0342(4) Uani 1 1 d . . .
H27A H 0.8704 0.7409 0.2584 0.041 Uiso 1 1 calc R A .
H27B H 0.8664 0.9584 0.2618 0.041 Uiso 1 1 calc R . .
C28 C 0.85786(5) 0.8573(2) 0.12253(10) 0.0327(3) Uani 1 1 d . A .
H28A H 0.8415 0.7478 0.0893 0.039 Uiso 1 1 calc R . .
H28B H 0.8386 0.9654 0.0932 0.039 Uiso 1 1 calc R . .
C29 C 0.91548(5) 0.8690(2) 0.10501(10) 0.0359(4) Uani 1 1 d . . .
H29A H 0.9317 0.9801 0.1368 0.043 Uiso 1 1 calc R A .
H29B H 0.9350 0.7623 0.1353 0.043 Uiso 1 1 calc R . .
C30 C 0.92189(6) 0.8743(2) -0.00122(11) 0.0453(4) Uani 1 1 d . A .
H30A H 0.9092 0.7594 -0.0320 0.068 Uiso 1 1 calc R . .
H30B H 0.9594 0.8911 -0.0077 0.068 Uiso 1 1 calc R . .
H30C H 0.9012 0.9759 -0.0326 0.068 Uiso 1 1 calc R . .

loop_
_atom_site_aniso_label
_atom_site_aniso_U_11
_atom_site_aniso_U_22
_atom_site_aniso_U_33
_atom_site_aniso_U_23
_atom_site_aniso_U_13
_atom_site_aniso_U_12
O1 0.0245(6) 0.0457(7) 0.0446(7) -0.0069(5) 0.0058(5) -0.0005(5)
N1 0.0241(7) 0.0372(8) 0.0460(9) 0.0001(6) 0.0082(5) 0.0009(5)
O1' 0.0241(7) 0.0372(8) 0.0460(9) 0.0001(6) 0.0082(5) 0.0009(5)
N1' 0.0245(6) 0.0457(7) 0.0446(7) -0.0069(5) 0.0058(5) -0.0005(5)
O2 0.0371(6) 0.0674(8) 0.0269(6) 0.0035(5) 0.0071(4) -0.0006(5)
N2 0.0250(7) 0.0501(8) 0.0273(6) -0.0007(6) 0.0045(5) -0.0005(6)
N3 0.0238(6) 0.0408(8) 0.0288(6) 0.0012(5) 0.0072(5) -0.0004(5)
C1 0.0244(8) 0.0283(9) 0.0522(10) -0.0041(7) 0.0063(7) 0.0004(6)
C2 0.0246(8) 0.0346(9) 0.0467(9) -0.0046(7) 0.0098(7) 0.0003(6)
C3 0.0243(8) 0.0261(8) 0.0487(9) -0.0009(7) 0.0075(7) 0.0010(6)
C4 0.0363(9) 0.0369(9) 0.0475(9) -0.0005(7) 0.0096(7) -0.0022(7)
C5 0.0361(9) 0.0419(10) 0.0598(11) -0.0003(8) 0.0208(8) -0.0033(7)
C6 0.0241(8) 0.0518(11) 0.0725(12) -0.0043(9) 0.0124(8) -0.0022(7)
C7 0.0266(8) 0.0557(11) 0.0562(10) -0.0051(9) 0.0022(7) -0.0015(8)
C8 0.0254(8) 0.0258(8) 0.0409(9) -0.0040(6) 0.0054(6) 0.0019(6)
C9 0.0224(7) 0.0362(9) 0.0405(9) -0.0018(7) -0.0019(6) 0.0021(6)
C10 0.0294(8) 0.0360(9) 0.0317(8) 0.0001(7) 0.0009(6) 0.0025(6)
C11 0.0254(7) 0.0273(8) 0.0327(8) -0.0021(6) 0.0040(6) 0.0034(6)
C12 0.0223(7) 0.0353(9) 0.0333(8) -0.0031(6) 0.0022(6) 0.0019(6)
C13 0.0288(8) 0.0356(9) 0.0312(8) -0.0027(7) 0.0051(6) 0.0015(6)
C14 0.0311(8) 0.0332(9) 0.0277(7) -0.0002(6) 0.0029(6) 0.0026(6)
C15 0.0279(8) 0.0343(9) 0.0278(7) -0.0005(6) 0.0058(6) 0.0022(6)
C16 0.0298(8) 0.0347(9) 0.0295(8) -0.0002(7) 0.0055(6) 0.0014(6)
C17 0.0287(8) 0.0389(9) 0.0281(8) -0.0012(7) 0.0064(6) -0.0005(6)
C18 0.0298(8) 0.0637(11) 0.0317(8) -0.0011(8) 0.0034(6) -0.0037(8)
C19 0.0251(8) 0.0414(9) 0.0363(8) 0.0008(7) 0.0093(6) -0.0025(6)
C20 0.0325(8) 0.0429(10) 0.0396(9) 0.0038(7) 0.0107(7) 0.0029(7)
C21 0.0281(8) 0.0494(10) 0.0389(9) 0.0037(8) 0.0063(6) 0.0060(7)
C22 0.0252(7) 0.0411(9) 0.0334(8) -0.0010(7) 0.0031(6) 0.0033(6)
C23 0.0258(8) 0.0415(9) 0.0352(8) -0.0044(7) 0.0053(6) -0.0011(7)
C24 0.0255(7) 0.0362(9) 0.0362(8) -0.0024(7) 0.0049(6) 0.0015(6)
C25 0.0286(8) 0.0350(9) 0.0384(8) -0.0018(7) 0.0062(6) -0.0012(6)
C26 0.0269(8) 0.0339(9) 0.0389(8) 0.0005(7) 0.0063(6) 0.0011(6)
C27 0.0291(8) 0.0348(9) 0.0389(8) -0.0001(7) 0.0056(6) -0.0014(6)
C28 0.0258(7) 0.0330(9) 0.0392(8) 0.0014(7) 0.0045(6) -0.0001(6)
C29 0.0282(8) 0.0372(9) 0.0427(9) 0.0003(7) 0.0064(7) -0.0007(7)
C30 0.0366(9) 0.0529(11) 0.0490(10) -0.0003(8) 0.0147(7) -0.0003(8)

loop_
_atom_type_symbol
_atom_type_description
_atom_type_scat_dispersion_real
_atom_type_scat_dispersion_imag
_atom_type_scat_source
C C 0.0033 0.0016 'International Tables Vol C Tables 4.2.6.8 and 6.1.1.4'
H H 0.0000 0.0000 'International Tables Vol C Tables 4.2.6.8 and 6.1.1.4'
N N 0.0061 0.0033 'International Tables Vol C Tables 4.2.6.8 and 6.1.1.4'
O O 0.0106 0.0060 'International Tables Vol C Tables 4.2.6.8 and 6.1.1.4'

loop_
_geom_angle_atom_site_label_1
_geom_angle_atom_site_label_2
_geom_angle_atom_site_label_3
_geom_angle
_geom_angle_site_symmetry_1
_geom_angle_site_symmetry_3
C1 O1 C2 104.17(11) . .
C1 N1 C3 104.67(12) . .
C17 N2 C15 105.55(11) . .
C16 N3 C17 107.63(11) . .
C16 N3 C19 124.65(11) . .
C17 N3 C19 127.69(11) . .
N1 C1 O1 114.99(12) . .
N1 C1 C8 127.16(13) . .
O1 C1 C8 117.83(13) . .
C7 C2 O1 128.84(14) . .
C7 C2 C3 123.51(14) . .
O1 C2 C3 107.64(12) . .
C2 C3 C4 120.39(13) . .
C2 C3 N1 108.52(12) . .
C4 C3 N1 131.09(14) . .
C5 C4 C3 116.73(15) . .
C4 C5 C6 122.00(15) . .
C7 C6 C5 121.62(15) . .
C2 C7 C6 115.75(15) . .
C9 C8 C13 119.10(13) . .
C9 C8 C1 121.06(13) . .
C13 C8 C1 119.83(13) . .
C10 C9 C8 120.07(13) . .
C9 C10 C11 121.61(13) . .
C10 C11 C12 117.99(12) . .
C10 C11 C14 118.42(12) . .
C12 C11 C14 123.59(12) . .
C13 C12 C11 120.45(13) . .
C12 C13 C8 120.78(13) . .
C15 C14 C11 129.46(13) . .
C14 C15 N2 128.76(12) . .
C14 C15 C16 122.28(12) . .
N2 C15 C16 108.96(11) . .
O2 C16 N3 126.71(13) . .
O2 C16 C15 129.92(13) . .
N3 C16 C15 103.37(11) . .
N2 C17 N3 114.48(12) . .
N2 C17 C18 124.61(12) . .
N3 C17 C18 120.91(12) . .
N3 C19 C20 113.51(12) . .
C19 C20 C21 112.31(13) . .
C22 C21 C20 115.37(12) . .
C21 C22 C23 113.63(12) . .
C24 C23 C22 113.93(11) . .
C23 C24 C25 113.56(11) . .
C26 C25 C24 114.16(12) . .
C27 C26 C25 114.27(12) . .
C26 C27 C28 113.63(12) . .
C29 C28 C27 114.10(11) . .
C30 C29 C28 113.36(12) . .

loop_
_geom_bond_atom_site_label_1
_geom_bond_atom_site_label_2
_geom_bond_distance
_geom_bond_site_symmetry_2
O1 C1 1.3666(17) .
O1 C2 1.3823(17) .
N1 C1 1.2979(18) .
N1 C3 1.3997(17) .
O2 C16 1.2161(16) .
N2 C17 1.3014(17) .
N2 C15 1.3997(17) .
N3 C16 1.3835(18) .
N3 C17 1.3882(17) .
N3 C19 1.4598(17) .
C1 C8 1.456(2) .
C2 C7 1.374(2) .
C2 C3 1.384(2) .
C3 C4 1.386(2) .
C4 C5 1.380(2) .
C5 C6 1.389(2) .
C6 C7 1.382(2) .
C8 C9 1.390(2) .
C8 C13 1.3965(19) .
C9 C10 1.376(2) .
C10 C11 1.3996(19) .
C11 C12 1.4022(19) .
C11 C14 1.4522(19) .
C12 C13 1.3811(19) .
C14 C15 1.3471(19) .
C15 C16 1.4875(19) .
C17 C18 1.482(2) .
C19 C20 1.511(2) .
C20 C21 1.5269(19) .
C21 C22 1.517(2) .
C22 C23 1.5247(19) .
C23 C24 1.518(2) .
C24 C25 1.5250(18) .
C25 C26 1.5203(19) .
C26 C27 1.5203(18) .
C27 C28 1.5226(19) .
C28 C29 1.5217(18) .
C29 C30 1.517(2) .
